data_2008405
loop_
_publ_author_name
'Hanna, John V.'
'Ng, Seik Weng'

_publ_section_title
;
 Redetermination of
 bis[(acetato-<i>O</i>,<i>O</i>')bis(triphenylphosphine-<i>P</i>)silver(I)]
 monohydrate sesquiethanol solvate
;
_journal_issue 4
_journal_name_full 'Acta Crystallographica Section C'
_journal_page_first IUC9900031
_journal_paper_doi 10.1107/S0108270199099692
_journal_volume 55
_journal_year 1999
_chemical_formula_iupac '2[Ag (C2 H3 O1) (C18 H15 P)2], 1.5C2 H6 O, H2 O'
_chemical_formula_moiety '2C38 H33 Ag1 O2 P2, 1.5C2 H6 O, H2 O'
_chemical_formula_sum 'C79 H77 Ag2 O6.5 P4'
_chemical_formula_weight 1470.03
_chemical_name_systematic
;
 Bis[(acetato-O,O')bis(triphenylphosphine-P)silver(I)] monohydrate
 sesquiethanol solvate
;
_space_group_IT_number 15
_symmetry_cell_setting monoclinic
_symmetry_space_group_name_Hall '-C 2yc'
_symmetry_space_group_name_H-M 'C 1 2/c 1'
_audit_creation_method SHELXL-97
_cell_angle_alpha 90.00
_cell_angle_beta 105.8450(10)
_cell_angle_gamma 90.00
_cell_formula_units_Z 8
_cell_length_a 44.3229(4)
_cell_length_b 13.34130(10)
_cell_length_c 25.34330(10)
_cell_measurement_reflns_used 8192
_cell_measurement_temperature 298(2)
_cell_measurement_theta_max 27.50
_cell_measurement_theta_min 1.60
_cell_volume 14416.71(19)
_computing_cell_refinement 'SAINT (Siemens, 1996)'
_computing_data_collection 'SMART (Siemens, 1996)'
_computing_data_reduction 'SAINT (Siemens, 1996)'
_computing_molecular_graphics 'ORTEPII (Johnson, 1976)'
_computing_publication_material 'SHELXL97 (Sheldrick, 1997)'
_computing_structure_refinement 'SHELXL97 (Sheldrick, 1997)'
_computing_structure_solution 'SHELXS97 (Sheldrick, 1997)'
_diffrn_ambient_temperature 298(2)
_diffrn_measured_fraction_theta_full 0.978
_diffrn_measured_fraction_theta_max 0.978
_diffrn_measurement_device_type 'Siemens CCD area-detector'
_diffrn_measurement_method 'frames \w scan'
_diffrn_radiation_monochromator graphite
_diffrn_radiation_source 'fine-focus sealed tube'
_diffrn_radiation_type MoK\a
_diffrn_radiation_wavelength 0.71073
_diffrn_reflns_av_R_equivalents 0.028
_diffrn_reflns_av_sigmaI/netI 0.038
_diffrn_reflns_limit_h_max 57
_diffrn_reflns_limit_h_min -56
_diffrn_reflns_limit_k_max 7
_diffrn_reflns_limit_k_min -17
_diffrn_reflns_limit_l_max 32
_diffrn_reflns_limit_l_min -32
_diffrn_reflns_number 41898
_diffrn_reflns_theta_full 27.50
_diffrn_reflns_theta_max 27.50
_diffrn_reflns_theta_min 1.60
_exptl_absorpt_coefficient_mu 0.684
_exptl_absorpt_correction_T_max 0.917
_exptl_absorpt_correction_T_min 0.782
_exptl_absorpt_correction_type empirical
_exptl_absorpt_process_details '(SADABS; Sheldrick, 1996)'
_exptl_crystal_colour Colorless
_exptl_crystal_density_diffrn 1.355
_exptl_crystal_density_method 'not measured'
_exptl_crystal_description Block
_exptl_crystal_F_000 6056
_exptl_crystal_size_max 0.38
_exptl_crystal_size_mid 0.33
_exptl_crystal_size_min 0.13
_refine_diff_density_max 0.461
_refine_diff_density_min -0.535
_refine_ls_extinction_method none
_refine_ls_goodness_of_fit_ref 1.013
_refine_ls_hydrogen_treatment mixed
_refine_ls_matrix_type full
_refine_ls_number_parameters 692
_refine_ls_number_reflns 16208
_refine_ls_number_restraints 40
_refine_ls_restrained_S_all 1.027
_refine_ls_R_factor_all 0.071
_refine_ls_R_factor_gt 0.043
_refine_ls_shift/su_max 0.001
_refine_ls_shift/su_mean 0.000
_refine_ls_structure_factor_coef Fsqd
_refine_ls_weighting_details 'calc w = 1/[\s^2^(Fo^2^)+(0.0498P)^2^+14.5314P] where P = (Fo^2^+2Fc^2^)/3'
_refine_ls_weighting_scheme calc
_refine_ls_wR_factor_ref 0.112
_reflns_number_gt 11458
_reflns_number_total 16208
_reflns_threshold_expression I>2\s(I)
_cod_data_source_file qa0103.cif
_cod_data_source_block usm3
_cod_depositor_comments
;
The following automatic conversions were performed:
'_symmetry_cell_setting' value 'Monoclinic' changed to 'monoclinic'
according to '/home/saulius/struct/CIF-dictionaries/cif_core.dic'
dictionary named 'cif_core.dic' version 2.4.1 from 2010-06-29.

Automatic conversion script
Id: cif_fix_enum 1527 2010-12-29 10:47:43Z saulius 
;
_cod_original_cell_volume 14416.7(2)
_cod_original_sg_symbol_H-M 'C 2/c'
_cod_original_formula_sum 'C79 H77 Ag2 O6.50 P4'
_cod_database_code 2008405

loop_
_symmetry_equiv_pos_as_xyz
'x, y, z'
'-x, y, -z+1/2'
'x+1/2, y+1/2, z'
'-x+1/2, y+1/2, -z+1/2'
'-x, -y, -z'
'x, -y, z-1/2'
'-x+1/2, -y+1/2, -z'
'x+1/2, -y+1/2, z-1/2'

loop_
_atom_site_label
_atom_site_fract_x
_atom_site_fract_y
_atom_site_fract_z
_atom_site_U_iso_or_equiv
_atom_site_adp_type
_atom_site_calc_flag
_atom_site_refinement_flags
_atom_site_occupancy
_atom_site_disorder_assembly
_atom_site_disorder_group
_atom_site_type_symbol
Ag1a 0.115148(5) 0.12692(2) 0.232270(10) 0.05197(8) Uani d . 1 . . Ag
P1a 0.07454(2) 0.02804(6) 0.16886(3) 0.04770(19) Uani d . 1 . . P
P2a 0.17158(2) 0.12738(7) 0.24121(3) 0.05027(19) Uani d . 1 . . P
O1a 0.09630(10) 0.2733(2) 0.27140(10) 0.0730(10) Uani d D 1 . . O
O2a 0.10510(10) 0.1398(2) 0.32250(10) 0.0840(10) Uani d . 1 . . O
O3a 0.10750(10) 0.4818(3) 0.2855(2) 0.123(2) Uani d D 1 . . O
C2 0.0159(2) 0.4214(6) 0.2482(6) 0.272(7) Uani d DU 1 . . C
C1a 0.09700(10) 0.2280(3) 0.31480(10) 0.0580(10) Uani d . 1 . . C
C2a 0.08780(10) 0.2846(4) 0.3605(2) 0.0880(10) Uani d . 1 . . C
O1 0.0385(2) 0.5067(7) 0.2497(4) 0.166(4) Uani d PDU 0.50 . . O
C11a 0.03400(10) 0.0395(2) 0.17190(10) 0.0520(10) Uani d G 1 . . C
C12a 0.01340(10) -0.04110(10) 0.16090(10) 0.0760(10) Uani d G 1 . . C
C13a -0.01770(10) -0.0279(2) 0.16100(10) 0.0840(10) Uani d G 1 . . C
C14a -0.02820(10) 0.0659(2) 0.17210(10) 0.0800(10) Uani d G 1 . . C
C15a -0.00750(10) 0.1465(2) 0.18310(10) 0.0830(10) Uani d G 1 . . C
C16a 0.02360(10) 0.13330(10) 0.18310(10) 0.0650(10) Uani d G 1 . . C
C21a 0.07200(10) 0.0490(2) 0.09600(10) 0.0510(10) Uani d G 1 . . C
C22a 0.09970(10) 0.0656(2) 0.08180(10) 0.0650(10) Uani d G 1 . . C
C23a 0.09880(10) 0.0899(2) 0.02810(10) 0.0800(10) Uani d G 1 . . C
C24a 0.07020(10) 0.0976(2) -0.01150(10) 0.0840(10) Uani d G 1 . . C
C25a 0.04240(10) 0.0809(2) 0.00270(10) 0.0810(10) Uani d G 1 . . C
C26a 0.04330(10) 0.0566(2) 0.05650(10) 0.0650(10) Uani d G 1 . . C
C31a 0.08280(10) -0.10560(10) 0.18120(10) 0.0530(10) Uani d G 1 . . C
C32a 0.08420(10) -0.1414(2) 0.23330(10) 0.0850(10) Uani d G 1 . . C
C33a 0.09130(10) -0.2415(2) 0.24610(10) 0.100(2) Uani d G 1 . . C
C34a 0.09700(10) -0.30590(10) 0.20670(10) 0.0950(10) Uani d G 1 . . C
C35a 0.09560(10) -0.2701(2) 0.15460(10) 0.100(2) Uani d G 1 . . C
C36a 0.08850(10) -0.1700(2) 0.14180(10) 0.0750(10) Uani d G 1 . . C
C41a 0.19590(10) 0.2165(2) 0.29010(10) 0.0530(10) Uani d G 1 . . C
C42a 0.22540(10) 0.2463(2) 0.28680(10) 0.0690(10) Uani d G 1 . . C
C43a 0.24280(10) 0.3142(2) 0.32460(10) 0.0800(10) Uani d G 1 . . C
C44a 0.23080(10) 0.3524(2) 0.36570(10) 0.0810(10) Uani d G 1 . . C
C45a 0.20130(10) 0.3226(2) 0.36900(10) 0.0930(10) Uani d G 1 . . C
C46a 0.18380(10) 0.2547(2) 0.33120(10) 0.0750(10) Uani d G 1 . . C
C51a 0.18340(10) 0.1510(2) 0.17800(10) 0.0530(10) Uani d G 1 . . C
C52a 0.16790(10) 0.2274(2) 0.14400(10) 0.0770(10) Uani d G 1 . . C
C54a 0.19850(10) 0.1931(2) 0.08090(10) 0.0890(10) Uani d G 1 . . C
C53a 0.17550(10) 0.2485(2) 0.09540(10) 0.0940(10) Uani d G 1 . . C
C55a 0.21400(10) 0.1167(2) 0.11490(10) 0.0880(10) Uani d G 1 . . C
C56a 0.20650(10) 0.0956(2) 0.16350(10) 0.0700(10) Uani d G 1 . . C
C61a 0.18750(10) 0.00190(10) 0.26270(10) 0.0530(10) Uani d G 1 . . C
C62a 0.21390(10) -0.0133(2) 0.30640(10) 0.0760(10) Uani d G 1 . . C
C63a 0.22520(10) -0.1098(2) 0.32000(10) 0.0960(10) Uani d G 1 . . C
C64a 0.21000(10) -0.1911(2) 0.28990(10) 0.0830(10) Uani d G 1 . . C
C65a 0.18360(10) -0.1759(2) 0.24610(10) 0.0790(10) Uani d G 1 . . C
C66a 0.17230(10) -0.0794(2) 0.23260(10) 0.0600(10) Uani d G 1 . . C
Ag1b 0.129371(5) 0.52032(2) 0.483140(10) 0.05130(10) Uani d . 1 . . Ag
P1b 0.07478(2) 0.51937(6) 0.48114(3) 0.0453(2) Uani d . 1 . . P
P2b 0.17300(2) 0.43322(6) 0.54776(3) 0.0466(2) Uani d . 1 . . P
O1b 0.14440(9) 0.5161(2) 0.39710(10) 0.0960(10) Uani d D 1 . . O
O2b 0.15300(7) 0.6561(2) 0.44430(10) 0.0770(10) Uani d . 1 . . O
O3b 0.15290(10) 0.8632(3) 0.4504(2) 0.161(2) Uani d DU 1 . . O
C3b 0.1268(2) 0.9018(6) 0.3956(3) 0.202(5) Uani d DU 1 . . C
C4b 0.1485(2) 0.9352(7) 0.3671(4) 0.211(4) Uani d DU 1 . . C
C1b 0.15540(10) 0.6028(4) 0.4054(2) 0.0830(10) Uani d . 1 . . C
C2b 0.1738(2) 0.6416(4) 0.3666(3) 0.152(3) Uani d . 1 . . C
C11b 0.05810(10) 0.39260(10) 0.47230(10) 0.0440(10) Uani d G 1 . . C
C12b 0.02650(10) 0.37500(10) 0.44720(10) 0.0600(10) Uani d G 1 . . C
C13b 0.01480(10) 0.2779(2) 0.44350(10) 0.0770(10) Uani d G 1 . . C
C14b 0.03460(10) 0.19840(10) 0.46500(10) 0.0710(10) Uani d G 1 . . C
C15b 0.06620(10) 0.21600(10) 0.49010(10) 0.0630(10) Uani d G 1 . . C
C16b 0.07790(10) 0.3131(2) 0.49380(10) 0.0530(10) Uani d G 1 . . C
C21b 0.04780(10) 0.5955(2) 0.42950(10) 0.0550(10) Uani d G 1 . . C
C22b 0.02150(10) 0.6412(2) 0.43860(10) 0.0680(10) Uani d G 1 . . C
C23b 0.00060(10) 0.6924(2) 0.39620(10) 0.0880(10) Uani d G 1 . . C
C24b 0.00600(10) 0.6979(2) 0.34480(10) 0.099(2) Uani d G 1 . . C
C25b 0.03230(10) 0.6522(2) 0.33570(10) 0.112(2) Uani d G 1 . . C
C26b 0.05320(10) 0.6010(2) 0.37800(10) 0.0850(10) Uani d G 1 . . C
C31b 0.06910(10) 0.5602(2) 0.54690(10) 0.0460(10) Uani d G 1 . . C
C32b 0.05500(10) 0.49920(10) 0.57770(10) 0.0560(10) Uani d G 1 . . C
C33b 0.05390(10) 0.5296(2) 0.62960(10) 0.0660(10) Uani d G 1 . . C
C34b 0.06680(10) 0.6209(2) 0.65060(10) 0.0720(10) Uani d G 1 . . C
C35b 0.08100(10) 0.68190(10) 0.61980(10) 0.0760(10) Uani d G 1 . . C
C36b 0.08210(10) 0.65150(10) 0.56790(10) 0.0680(10) Uani d G 1 . . C
C41b 0.21210(10) 0.4550(2) 0.53840(10) 0.0510(10) Uani d G 1 . . C
C42b 0.23450(10) 0.37990(10) 0.54400(10) 0.0740(10) Uani d G 1 . . C
C43b 0.26370(10) 0.4019(2) 0.53630(10) 0.0910(10) Uani d G 1 . . C
C44b 0.27050(10) 0.4989(2) 0.52310(10) 0.0900(10) Uani d G 1 . . C
C45b 0.24810(10) 0.5740(2) 0.51750(10) 0.097(2) Uani d G 1 . . C
C46b 0.21890(10) 0.5520(2) 0.52520(10) 0.0770(10) Uani d G 1 . . C
C51b 0.17700(10) 0.4566(2) 0.62050(10) 0.0500(10) Uani d G 1 . . C
C52b 0.15060(10) 0.4891(2) 0.63510(10) 0.0650(10) Uani d G 1 . . C
C53b 0.15250(10) 0.5111(2) 0.68950(10) 0.0770(10) Uani d G 1 . . C
C54b 0.18100(10) 0.5006(2) 0.72940(10) 0.0800(10) Uani d G 1 . . C
C55b 0.20740(10) 0.4680(3) 0.71490(10) 0.099(2) Uani d G 1 . . C
C56b 0.20540(10) 0.4460(2) 0.66040(10) 0.0850(10) Uani d G 1 . . C
C61b 0.16770(10) 0.29760(10) 0.53920(10) 0.0500(10) Uani d G 1 . . C
C62b 0.15970(10) 0.2631(2) 0.48540(10) 0.0640(10) Uani d G 1 . . C
C63b 0.15490(10) 0.1612(2) 0.47480(10) 0.0830(10) Uani d G 1 . . C
C64b 0.15880(10) 0.09370(10) 0.51790(10) 0.0900(10) Uani d G 1 . . C
C65b 0.16710(10) 0.1282(2) 0.57170(10) 0.0930(10) Uani d G 1 . . C
C66b 0.17160(10) 0.2302(2) 0.58240(10) 0.0740(10) Uani d G 1 . . C
H3aa 0.1030(10) 0.424(3) 0.283(2) 0.13(2) Uiso d D 1 . . H
H3aB 0.1180(10) 0.493(4) 0.317(2) 0.13(2) Uiso d D 1 . . H
H1a 0.0575 0.4811 0.2438 0.248 Uiso calc PR 0.50 . . H
H2a 0.0150 0.3866 0.2142 0.409 Uiso calc R 1 . . H
H2b 0.0269 0.3767 0.2773 0.409 Uiso calc R 1 . . H
H2' 0.0307 0.4781 0.2486 0.050 Uiso d P 0.50 . . H
H2a1 0.0821 0.3521 0.3488 0.132 Uiso calc R 1 . . H
H2a2 0.1052 0.2855 0.3928 0.132 Uiso calc R 1 . . H
H2a3 0.0703 0.2517 0.3685 0.132 Uiso calc R 1 . . H
H12a 0.0204 -0.1039 0.1534 0.114 Uiso calc R 1 . . H
H13a -0.0315 -0.0818 0.1535 0.126 Uiso calc R 1 . . H
H14a -0.0490 0.0748 0.1721 0.120 Uiso calc R 1 . . H
H15a -0.0145 0.2093 0.1906 0.125 Uiso calc R 1 . . H
H16a 0.0374 0.1872 0.1905 0.097 Uiso calc R 1 . . H
H22a 0.1189 0.0605 0.1083 0.097 Uiso calc R 1 . . H
H23a 0.1174 0.1011 0.0186 0.119 Uiso calc R 1 . . H
H24a 0.0696 0.1139 -0.0474 0.126 Uiso calc R 1 . . H
H25a 0.0233 0.0861 -0.0237 0.122 Uiso calc R 1 . . H
H26a 0.0248 0.0455 0.0660 0.097 Uiso calc R 1 . . H
H32a 0.0804 -0.0983 0.2596 0.127 Uiso calc R 1 . . H
H33a 0.0922 -0.2654 0.2809 0.150 Uiso calc R 1 . . H
H34a 0.1017 -0.3729 0.2153 0.142 Uiso calc R 1 . . H
H35a 0.0994 -0.3132 0.1283 0.150 Uiso calc R 1 . . H
H36a 0.0876 -0.1460 0.1070 0.113 Uiso calc R 1 . . H
H42a 0.2334 0.2207 0.2593 0.103 Uiso calc R 1 . . H
H43a 0.2625 0.3341 0.3224 0.119 Uiso calc R 1 . . H
H44a 0.2424 0.3978 0.3910 0.121 Uiso calc R 1 . . H
H45a 0.1932 0.3481 0.3965 0.140 Uiso calc R 1 . . H
H46a 0.1641 0.2347 0.3334 0.113 Uiso calc R 1 . . H
H52a 0.1525 0.2644 0.1537 0.116 Uiso calc R 1 . . H
H53a 0.1651 0.2996 0.0727 0.140 Uiso calc R 1 . . H
H54a 0.2036 0.2072 0.0484 0.133 Uiso calc R 1 . . H
H55a 0.2294 0.0796 0.1052 0.133 Uiso calc R 1 . . H
H56a 0.2168 0.0445 0.1863 0.104 Uiso calc R 1 . . H
H62a 0.2240 0.0412 0.3266 0.114 Uiso calc R 1 . . H
H63a 0.2428 -0.1199 0.3492 0.144 Uiso calc R 1 . . H
H64a 0.2175 -0.2557 0.2990 0.125 Uiso calc R 1 . . H
H65a 0.1734 -0.2304 0.2260 0.119 Uiso calc R 1 . . H
H66a 0.1546 -0.0693 0.2033 0.103 Uiso calc R 1 . . H
H3b3 0.1658 0.8127 0.4405 0.241 Uiso calc R 1 . . H
H3b4 0.1135 0.8478 0.3766 0.303 Uiso calc R 1 . . H
H3b5 0.1139 0.9558 0.4032 0.303 Uiso calc R 1 . . H
H4b1 0.1372 0.9622 0.3321 0.317 Uiso calc R 1 . . H
H4b2 0.1611 0.8798 0.3617 0.317 Uiso calc R 1 . . H
H4b3 0.1617 0.9862 0.3882 0.317 Uiso calc R 1 . . H
H2b1 0.1743 0.5910 0.3400 0.227 Uiso calc R 1 . . H
H2b2 0.1948 0.6578 0.3872 0.227 Uiso calc R 1 . . H
H2b3 0.1637 0.7006 0.3482 0.227 Uiso calc R 1 . . H
H12b 0.0133 0.4282 0.4329 0.090 Uiso calc R 1 . . H
H13b -0.0063 0.2661 0.4267 0.115 Uiso calc R 1 . . H
H14b 0.0268 0.1334 0.4625 0.107 Uiso calc R 1 . . H
H15b 0.0795 0.1628 0.5044 0.094 Uiso calc R 1 . . H
H16b 0.0991 0.3249 0.5106 0.079 Uiso calc R 1 . . H
H22b 0.0179 0.6376 0.4730 0.102 Uiso calc R 1 . . H
H23b -0.0170 0.7230 0.4023 0.132 Uiso calc R 1 . . H
H24b -0.0080 0.7322 0.3165 0.149 Uiso calc R 1 . . H
H25b 0.0360 0.6558 0.3013 0.168 Uiso calc R 1 . . H
H26b 0.0708 0.5704 0.3719 0.128 Uiso calc R 1 . . H
H32b 0.0463 0.4381 0.5636 0.083 Uiso calc R 1 . . H
H33b 0.0444 0.4888 0.6502 0.099 Uiso calc R 1 . . H
H34b 0.0661 0.6412 0.6853 0.108 Uiso calc R 1 . . H
H35b 0.0896 0.7430 0.6338 0.115 Uiso calc R 1 . . H
H36b 0.0915 0.6923 0.5472 0.101 Uiso calc R 1 . . H
H42b 0.2300 0.3150 0.5528 0.111 Uiso calc R 1 . . H
H43b 0.2787 0.3517 0.5400 0.136 Uiso calc R 1 . . H
H44b 0.2900 0.5136 0.5179 0.136 Uiso calc R 1 . . H
H45b 0.2526 0.6389 0.5087 0.146 Uiso calc R 1 . . H
H46b 0.2039 0.6022 0.5215 0.116 Uiso calc R 1 . . H
H52b 0.1315 0.4961 0.6084 0.098 Uiso calc R 1 . . H
H53b 0.1349 0.5328 0.6993 0.116 Uiso calc R 1 . . H
H54b 0.1823 0.5153 0.7659 0.119 Uiso calc R 1 . . H
H55b 0.2264 0.4610 0.7416 0.149 Uiso calc R 1 . . H
H56b 0.2231 0.4243 0.6507 0.128 Uiso calc R 1 . . H
H62b 0.1568 0.3082 0.4565 0.097 Uiso calc R 1 . . H
H63b 0.1493 0.1381 0.4388 0.124 Uiso calc R 1 . . H
H64b 0.1558 0.0255 0.5108 0.134 Uiso calc R 1 . . H
H65b 0.1697 0.0831 0.6006 0.139 Uiso calc R 1 . . H
H66b 0.1772 0.2532 0.6183 0.112 Uiso calc R 1 . . H

loop_
_atom_site_aniso_label
_atom_site_aniso_U_11
_atom_site_aniso_U_22
_atom_site_aniso_U_33
_atom_site_aniso_U_12
_atom_site_aniso_U_13
_atom_site_aniso_U_23
Ag1a 0.04540(10) 0.0545(2) 0.05450(10) -0.00200(10) 0.01130(10) -0.00860(10)
P1a 0.0431(4) 0.0447(4) 0.0538(5) -0.0007(3) 0.0107(3) -0.0085(4)
P2a 0.0402(4) 0.0562(5) 0.0536(5) -0.0027(4) 0.0113(3) -0.0048(4)
O1a 0.105(2) 0.066(2) 0.0520(10) 0.0080(10) 0.0260(10) -0.0040(10)
O2a 0.103(2) 0.085(2) 0.073(2) 0.011(2) 0.041(2) 0.016(2)
O3a 0.191(5) 0.089(3) 0.083(2) -0.018(3) 0.028(3) 0.012(2)
O1 0.190(10) 0.152(8) 0.173(9) 0.007(7) 0.086(8) -0.003(7)
C2 0.37(2) 0.122(6) 0.43(2) -0.057(8) 0.28(2) -0.014(9)
C1a 0.051(2) 0.074(2) 0.049(2) -0.009(2) 0.0150(10) -0.008(2)
C2a 0.095(3) 0.118(4) 0.062(2) -0.009(3) 0.039(2) -0.021(2)
C11a 0.047(2) 0.055(2) 0.054(2) 0.000(2) 0.0120(10) -0.006(2)
C12a 0.056(2) 0.063(2) 0.111(3) -0.006(2) 0.027(2) -0.017(2)
C13a 0.053(2) 0.087(3) 0.112(3) -0.011(2) 0.022(2) -0.008(3)
C14a 0.056(2) 0.105(3) 0.084(3) 0.011(2) 0.027(2) -0.001(2)
C15a 0.067(2) 0.083(3) 0.104(3) 0.020(2) 0.031(2) -0.012(2)
C16a 0.063(2) 0.057(2) 0.076(2) 0.004(2) 0.023(2) -0.008(2)
C21a 0.0540(10) 0.044(2) 0.055(2) 0.0040(10) 0.014(2) -0.0050(10)
C22a 0.055(2) 0.071(2) 0.071(2) 0.011(2) 0.022(2) 0.002(2)
C23a 0.089(3) 0.084(3) 0.077(3) 0.015(2) 0.042(2) 0.005(2)
C24a 0.104(3) 0.088(3) 0.060(2) 0.013(3) 0.023(2) 0.004(2)
C25a 0.082(3) 0.091(3) 0.062(2) -0.001(2) 0.004(2) 0.002(2)
C26a 0.056(2) 0.071(2) 0.061(2) -0.003(2) 0.006(2) -0.002(2)
C31a 0.048(2) 0.042(2) 0.065(2) -0.0010(10) 0.010(2) -0.006(2)
C32a 0.109(3) 0.070(3) 0.079(3) 0.014(2) 0.033(2) 0.013(2)
C33a 0.112(4) 0.086(3) 0.105(4) 0.016(3) 0.032(3) 0.037(3)
C34a 0.092(3) 0.054(2) 0.129(4) 0.005(2) 0.014(3) 0.013(3)
C35a 0.134(4) 0.052(2) 0.105(4) 0.016(3) 0.017(3) -0.012(2)
C36a 0.099(3) 0.050(2) 0.072(2) 0.008(2) 0.015(2) -0.009(2)
C41a 0.046(2) 0.055(2) 0.055(2) -0.0010(10) 0.0070(10) -0.003(2)
C42a 0.053(2) 0.072(2) 0.083(3) -0.008(2) 0.020(2) -0.012(2)
C43a 0.062(2) 0.080(3) 0.090(3) -0.018(2) 0.008(2) -0.006(2)
C44a 0.089(3) 0.071(3) 0.070(3) -0.020(2) 0.000(2) -0.010(2)
C45a 0.097(3) 0.111(4) 0.075(3) -0.026(3) 0.030(2) -0.032(3)
C46a 0.067(2) 0.095(3) 0.066(2) -0.020(2) 0.024(2) -0.020(2)
C51a 0.049(2) 0.055(2) 0.054(2) -0.005(2) 0.0140(10) -0.003(2)
C52a 0.075(2) 0.072(3) 0.090(3) 0.017(2) 0.030(2) 0.021(2)
C53a 0.105(3) 0.086(3) 0.095(3) 0.010(3) 0.036(3) 0.032(3)
C54a 0.124(4) 0.078(3) 0.077(3) -0.009(3) 0.048(3) 0.008(2)
C55a 0.118(4) 0.076(3) 0.093(3) 0.012(3) 0.064(3) -0.003(2)
C56a 0.075(2) 0.067(2) 0.072(2) 0.013(2) 0.030(2) 0.002(2)
C61a 0.045(2) 0.059(2) 0.058(2) -0.0020(10) 0.018(2) 0.003(2)
C62a 0.063(2) 0.074(3) 0.082(3) -0.003(2) 0.004(2) 0.012(2)
C63a 0.084(3) 0.087(3) 0.104(3) 0.004(3) 0.005(3) 0.031(3)
C64a 0.091(3) 0.068(3) 0.103(3) 0.015(2) 0.045(3) 0.030(2)
C65a 0.088(3) 0.062(2) 0.094(3) -0.002(2) 0.038(2) 0.000(2)
C66a 0.066(2) 0.066(2) 0.071(2) 0.001(2) 0.014(2) -0.003(2)
Ag1b 0.04120(10) 0.0573(2) 0.0573(2) 0.00050(10) 0.01650(10) 0.00810(10)
P1b 0.0373(4) 0.0463(4) 0.0523(4) 0.0018(3) 0.0120(3) 0.0044(4)
P2b 0.0355(4) 0.0518(5) 0.0524(4) -0.0001(3) 0.0117(3) 0.0033(4)
O1b 0.147(3) 0.082(2) 0.076(2) -0.022(2) 0.058(2) -0.007(2)
O2b 0.101(2) 0.059(2) 0.083(2) -0.0050(10) 0.046(2) 0.0050(10)
O3b 0.280(6) 0.098(3) 0.090(3) 0.001(3) 0.026(3) -0.008(2)
C3b 0.38(2) 0.141(6) 0.124(6) -0.037(8) 0.128(8) -0.012(5)
C4b 0.210(10) 0.240(10) 0.201(9) 0.007(8) 0.089(8) -0.035(8)
C1b 0.109(3) 0.074(3) 0.082(3) -0.007(3) 0.053(3) 0.010(2)
C2b 0.237(8) 0.124(5) 0.149(5) -0.040(5) 0.145(6) -0.001(4)
C11b 0.040(2) 0.048(2) 0.046(2) 0.0030(10) 0.0160(10) -0.0020(10)
C12b 0.046(2) 0.056(2) 0.074(2) 0.002(2) 0.008(2) -0.007(2)
C13b 0.058(2) 0.071(3) 0.092(3) -0.012(2) 0.005(2) -0.009(2)
C14b 0.079(3) 0.054(2) 0.080(3) -0.015(2) 0.020(2) -0.009(2)
C15b 0.074(2) 0.052(2) 0.060(2) 0.005(2) 0.016(2) 0.007(2)
C16b 0.050(2) 0.055(2) 0.052(2) 0.005(2) 0.0110(10) 0.003(2)
C21b 0.048(2) 0.048(2) 0.063(2) -0.0010(10) 0.007(2) 0.010(2)
C22b 0.053(2) 0.055(2) 0.093(3) 0.005(2) 0.016(2) 0.017(2)
C23b 0.060(2) 0.062(3) 0.127(4) 0.018(2) 0.002(2) 0.025(3)
C24b 0.100(4) 0.075(3) 0.096(4) 0.008(3) -0.017(3) 0.025(3)
C25b 0.141(5) 0.111(4) 0.071(3) 0.031(4) 0.008(3) 0.032(3)
C26b 0.100(3) 0.088(3) 0.068(3) 0.017(3) 0.023(2) 0.016(2)
C31b 0.037(2) 0.043(2) 0.055(2) 0.0040(10) 0.0070(10) -0.0020(10)
C32b 0.061(2) 0.052(2) 0.055(2) -0.008(2) 0.016(2) -0.009(2)
C33b 0.081(3) 0.068(2) 0.051(2) 0.001(2) 0.020(2) -0.005(2)
C34b 0.076(3) 0.069(2) 0.061(2) 0.021(2) 0.003(2) -0.023(2)
C35b 0.075(3) 0.055(2) 0.091(3) -0.001(2) 0.008(2) -0.027(2)
C36b 0.069(2) 0.046(2) 0.087(3) -0.007(2) 0.021(2) -0.009(2)
C41b 0.039(2) 0.062(2) 0.053(2) -0.0030(10) 0.0130(10) -0.001(2)
C42b 0.048(2) 0.075(3) 0.103(3) 0.007(2) 0.028(2) 0.010(2)
C43b 0.047(2) 0.112(4) 0.119(4) 0.011(2) 0.034(2) 0.008(3)
C44b 0.050(2) 0.131(4) 0.099(3) -0.012(2) 0.035(2) 0.005(3)
C45b 0.069(3) 0.091(3) 0.145(4) -0.016(2) 0.052(3) 0.013(3)
C46b 0.058(2) 0.068(2) 0.114(3) -0.002(2) 0.039(2) 0.007(2)
C51b 0.043(2) 0.053(2) 0.053(2) -0.0040(10) 0.0120(10) 0.0020(10)
C52b 0.050(2) 0.083(3) 0.063(2) 0.001(2) 0.018(2) 0.001(2)
C53b 0.076(3) 0.095(3) 0.068(2) 0.000(2) 0.031(2) -0.002(2)
C54b 0.095(3) 0.089(3) 0.056(2) -0.012(2) 0.021(2) -0.004(2)
C55b 0.074(3) 0.153(5) 0.060(3) 0.001(3) 0.001(2) -0.016(3)
C56b 0.049(2) 0.134(4) 0.065(2) 0.009(2) 0.003(2) -0.014(2)
C61b 0.036(2) 0.051(2) 0.062(2) 0.0020(10) 0.0140(10) 0.002(2)
C62b 0.058(2) 0.068(2) 0.068(2) 0.000(2) 0.019(2) -0.007(2)
C63b 0.073(3) 0.078(3) 0.102(3) -0.010(2) 0.033(2) -0.030(3)
C64b 0.079(3) 0.058(2) 0.142(4) -0.013(2) 0.047(3) -0.021(3)
C65b 0.113(4) 0.056(2) 0.113(4) -0.008(2) 0.037(3) 0.015(2)
C66b 0.085(3) 0.064(2) 0.072(2) -0.007(2) 0.018(2) 0.004(2)

loop_
_atom_type_symbol
_atom_type_description
_atom_type_scat_dispersion_real
_atom_type_scat_dispersion_imag
_atom_type_scat_source
C C 0.0033 0.0016 'International Tables Vol C Tables 4.2.6.8 and 6.1.1.4'
H H 0.0000 0.0000 'International Tables Vol C Tables 4.2.6.8 and 6.1.1.4'
O O 0.0106 0.0060 'International Tables Vol C Tables 4.2.6.8 and 6.1.1.4'
P P 0.1023 0.0942 'International Tables Vol C Tables 4.2.6.8 and 6.1.1.4'
Ag Ag -0.8971 1.1015 'International Tables Vol C Tables 4.2.6.8 and 6.1.1.4'

loop_
_geom_angle_atom_site_label_1
_geom_angle_atom_site_label_2
_geom_angle_atom_site_label_3
_geom_angle_site_symmetry_1
_geom_angle
P1a Ag1a P2a . 127.72(3)
P1a Ag1a O1a . 115.28(7)
P1a Ag1a O2a . 111.22(8)
P2a Ag1a O1a . 114.50(7)
P2a Ag1a O2a . 110.75(8)
O1a Ag1a O2a . 52.80(10)
C11a P1a C31a . 103.20(10)
C11a P1a C21a . 103.80(10)
C31a P1a C21a . 105.90(10)
C11a P1a Ag1a . 118.90(10)
C31a P1a Ag1a . 109.70(10)
C21a P1a Ag1a . 114.20(10)
C41a P2a C61a . 106.40(10)
C41a P2a C51a . 102.90(10)
C61a P2a C51a . 103.70(10)
C41a P2a Ag1a . 117.30(10)
C61a P2a Ag1a . 108.90(10)
C51a P2a Ag1a . 116.50(10)
C1a O1a Ag1a . 92.4(2)
C1a O2a Ag1a . 92.3(2)
C2 C2 O1 2 130.8(5)
O2a C1a O1a . 122.5(3)
O2a C1a C2a . 118.7(3)
O1a C1a C2a . 118.8(4)
C12a C11a C16a . 120.0
C12a C11a P1a . 121.90(10)
C16a C11a P1a . 118.10(10)
C11a C12a C13a . 120.0
C12a C13a C14a . 120.0
C15a C14a C13a . 120.0
C14a C15a C16a . 120.0
C15a C16a C11a . 120.0
C22a C21a C26a . 120.0
C22a C21a P1a . 117.90(10)
C26a C21a P1a . 121.90(10)
C21a C22a C23a . 120.0
C24a C23a C22a . 120.0
C23a C24a C25a . 120.0
C26a C25a C24a . 120.0
C25a C26a C21a . 120.0
C32a C31a C36a . 120.0
C32a C31a P1a . 116.80(10)
C36a C31a P1a . 123.20(10)
C31a C32a C33a . 120.0
C34a C33a C32a . 120.0
C33a C34a C35a . 120.0
C36a C35a C34a . 120.0
C35a C36a C31a . 120.0
C42a C41a C46a . 120.0
C42a C41a P2a . 122.10(10)
C46a C41a P2a . 117.90(10)
C41a C42a C43a . 120.0
C42a C43a C44a . 120.0
C43a C44a C45a . 120.0
C44a C45a C46a . 120.0
C45a C46a C41a . 120.0
C52a C51a C56a . 120.0
C52a C51a P2a . 117.10(10)
C56a C51a P2a . 122.90(10)
C53a C52a C51a . 120.0
C52a C53a C54a . 120.0
C55a C54a C53a . 120.0
C56a C55a C54a . 120.0
C55a C56a C51a . 120.0
C62a C61a C66a . 120.0
C62a C61a P2a . 122.60(10)
C66a C61a P2a . 117.40(10)
C61a C62a C63a . 120.0
C64a C63a C62a . 120.0
C63a C64a C65a . 120.0
C66a C65a C64a . 120.0
C65a C66a C61a . 120.0
P1b Ag1b P2b . 127.96(3)
P1b Ag1b O1b . 119.84(9)
P1b Ag1b O2b . 122.50(7)
P2b Ag1b O1b . 103.10(9)
P2b Ag1b O2b . 105.92(7)
O1b Ag1b O2b . 53.50(10)
C21b P1b C31b . 105.20(10)
C21b P1b C11b . 105.20(10)
C31b P1b C11b . 103.50(10)
C21b P1b Ag1b . 118.10(10)
C31b P1b Ag1b . 111.40(10)
C11b P1b Ag1b . 112.10(10)
C51b P2b C61b . 105.20(10)
C51b P2b C41b . 105.60(10)
C61b P2b C41b . 103.70(10)
C51b P2b Ag1b . 115.60(10)
C61b P2b Ag1b . 109.70(10)
C41b P2b Ag1b . 116.00(10)
C1b O1b Ag1b . 91.0(2)
C1b O2b Ag1b . 92.0(2)
C4b C3b O3b . 96.3(7)
O2b C1b O1b . 123.2(4)
O2b C1b C2b . 119.5(4)
O1b C1b C2b . 117.2(4)
C12b C11b C16b . 120.0
C12b C11b P1b . 122.20(10)
C16b C11b P1b . 117.70(10)
C13b C12b C11b . 120.0
C14b C13b C12b . 120.0
C13b C14b C15b . 120.0
C16b C15b C14b . 120.0
C15b C16b C11b . 120.0
C22b C21b C26b . 120.0
C22b C21b P1b . 122.70(10)
C26b C21b P1b . 117.10(10)
C21b C22b C23b . 120.0
C22b C23b C24b . 120.0
C23b C24b C25b . 120.0
C26b C25b C24b . 120.0
C25b C26b C21b . 120.0
C32b C31b C36b . 120.0
C32b C31b P1b . 122.10(10)
C36b C31b P1b . 117.70(10)
C31b C32b C33b . 120.0
C34b C33b C32b . 120.0
C35b C34b C33b . 120.0
C34b C35b C36b . 120.0
C35b C36b C31b . 120.0
C42b C41b C46b . 120.0
C42b C41b P2b . 123.20(10)
C46b C41b P2b . 116.90(10)
C41b C42b C43b . 120.0
C44b C43b C42b . 120.0
C43b C44b C45b . 120.0
C44b C45b C46b . 120.0
C45b C46b C41b . 120.0
C52b C51b C56b . 120.0
C52b C51b P2b . 117.70(10)
C56b C51b P2b . 122.30(10)
C53b C52b C51b . 120.0
C52b C53b C54b . 120.0
C53b C54b C55b . 120.0
C56b C55b C54b . 120.0
C55b C56b C51b . 120.0
C62b C61b C66b . 120.0
C62b C61b P2b . 115.80(10)
C66b C61b P2b . 124.20(10)
C61b C62b C63b . 120.0
C62b C63b C64b . 120.0
C65b C64b C63b . 120.0
C64b C65b C66b . 120.0
C65b C66b C61b . 120.0

loop_
_geom_bond_atom_site_label_1
_geom_bond_atom_site_label_2
_geom_bond_site_symmetry_2
_geom_bond_distance
_geom_bond_publ_flag
Ag1a P1a . 2.4461(8) ?
Ag1a P2a . 2.4490(8) ?
Ag1a O1a . 2.438(2) ?
Ag1a O2a . 2.451(3) ?
P1a C11a . 1.825(2) ?
P1a C21a . 1.840(2) ?
P1a C31a . 1.830(2) ?
P2a C41a . 1.839(2) ?
P2a C61a . 1.840(2) ?
P2a C51a . 1.842(2) ?
O1a C1a . 1.249(4) ?
O2a C1a . 1.231(4) ?
O1 C2 . 1.508(7) ?
C2 C2 2 1.438(9) ?
C1a C2a . 1.527(5) ?
C11a C12a . 1.3900 ?
C11a C16a . 1.3900 ?
C12a C13a . 1.3900 ?
C13a C14a . 1.3900 ?
C14a C15a . 1.3900 ?
C15a C16a . 1.3900 ?
C21a C22a . 1.3900 ?
C21a C26a . 1.3900 ?
C22a C23a . 1.3900 ?
C23a C24a . 1.3900 ?
C24a C25a . 1.3900 ?
C25a C26a . 1.3900 ?
C31a C32a . 1.3900 ?
C31a C36a . 1.3900 ?
C32a C33a . 1.3900 ?
C33a C34a . 1.3900 ?
C34a C35a . 1.3900 ?
C35a C36a . 1.3900 ?
C41a C42a . 1.3900 ?
C41a C46a . 1.3900 ?
C42a C43a . 1.3900 ?
C43a C44a . 1.3900 ?
C44a C45a . 1.3900 ?
C45a C46a . 1.3900 ?
C51a C52a . 1.3900 ?
C51a C56a . 1.3900 ?
C52a C53a . 1.3900 ?
C53a C54a . 1.3900 ?
C54a C55a . 1.3900 ?
C55a C56a . 1.3900 ?
C61a C62a . 1.3900 ?
C61a C66a . 1.3900 ?
C62a C63a . 1.3900 ?
C63a C64a . 1.3900 ?
C64a C65a . 1.3900 ?
C65a C66a . 1.3900 ?
Ag1b P1b . 2.4063(8) ?
Ag1b P2b . 2.4582(8) ?
Ag1b O1b . 2.449(3) ?
Ag1b O2b . 2.431(2) ?
P1b C21b . 1.823(2) ?
P1b C31b . 1.833(2) ?
P1b C11b . 1.834(2) ?
P2b C51b . 1.831(2) ?
P2b C61b . 1.830(2) ?
P2b C41b . 1.836(2) ?
O1b C1b . 1.251(5) ?
O2b C1b . 1.243(5) ?
O3b C3b . 1.631(7) ?
C3b C4b . 1.424(7) ?
C1b C2b . 1.529(6) ?
C11b C12b . 1.3900 ?
C11b C16b . 1.3900 ?
C12b C13b . 1.3900 ?
C13b C14b . 1.3900 ?
C14b C15b . 1.3900 ?
C15b C16b . 1.3900 ?
C21b C22b . 1.3900 ?
C21b C26b . 1.3900 ?
C22b C23b . 1.3900 ?
C23b C24b . 1.3900 ?
C24b C25b . 1.3900 ?
C25b C26b . 1.3900 ?
C31b C32b . 1.3900 ?
C31b C36b . 1.3900 ?
C32b C33b . 1.3900 ?
C33b C34b . 1.3900 ?
C34b C35b . 1.3900 ?
C35b C36b . 1.3900 ?
C41b C42b . 1.3900 ?
C41b C46b . 1.3900 ?
C42b C43b . 1.3900 ?
C43b C44b . 1.3900 ?
C44b C45b . 1.3900 ?
C45b C46b . 1.3900 ?
C51b C52b . 1.3900 ?
C51b C56b . 1.3900 ?
C52b C53b . 1.3900 ?
C53b C54b . 1.3900 ?
C54b C55b . 1.3900 ?
C55b C56b . 1.3900 ?
C61b C62b . 1.3900 ?
C61b C66b . 1.3900 ?
C62b C63b . 1.3900 ?
C63b C64b . 1.3900 ?
C64b C65b . 1.3900 ?
C65b C66b . 1.3900 ?

loop_
_geom_hbond_atom_site_label_D
_geom_hbond_atom_site_label_H
_geom_hbond_atom_site_label_A
_geom_hbond_site_symmetry_A
_geom_hbond_distance_DH
_geom_hbond_distance_HA
_geom_hbond_distance_DA
_geom_hbond_angle_DHA
O1 H1a O3a 1_555 0.9576 2.1784 2.960(10) 138
O3b H33b O2b 1_555 0.9596 2.1743 2.768(5) 119
O3a H3a O1a 1_555 0.80(4) 2.04(4) 2.831(5) 170(6)
O3a H3b O1b 1_555 0.82(4) 2.07(4) 2.891(5) 178(5)
